data_2007170
loop_
_publ_author_name
'Moers, Oliver'
'Jones, Peter G.'
'Blaschette, Armand'

_publ_section_title
;
 Polysulfonylamines. C. Bis(4-nitrobenzenesulfonyl)amine Monohydrate
;
_journal_issue 4
_journal_name_full 'Acta Crystallographica Section C'
_journal_page_first 504
_journal_page_last 507
_journal_paper_doi 10.1107/S0108270197016314
_journal_volume 54
_journal_year 1998
_chemical_formula_moiety 'C12 H9 N3 O8 S2 , H2 O1'
_chemical_formula_sum 'C12 H11 N3 O9 S2'
_chemical_formula_weight 405.36
_chemical_name_systematic
;
 Di(4-nitrobenzenesulfonyl)amine Monohydrate
;
_space_group_IT_number 33
_symmetry_cell_setting orthorhombic
_symmetry_space_group_name_Hall 'P 2c -2n'
_symmetry_space_group_name_H-M 'P n a 21'
_audit_creation_method SHELXL
_cell_angle_alpha 90.00
_cell_angle_beta 90.00
_cell_angle_gamma 90.00
_cell_formula_units_Z 4
_cell_length_a 12.558(4)
_cell_length_b 5.4771(15)
_cell_length_c 23.207(5)
_cell_measurement_reflns_used 62
_cell_measurement_temperature 173(2)
_cell_measurement_theta_max 12.5
_cell_measurement_theta_min 10
_cell_volume 1596.2(8)
_computing_cell_refinement 'Siemens XSCANS'
_computing_data_collection 'Siemens XSCANS (Fait, 1991)'
_computing_data_reduction 'Siemens XSCANS'
_computing_molecular_graphics 'XP (Siemens, 1994)'
_computing_publication_material SHELXL93
_computing_structure_refinement 'SHELXL93 (Sheldrick, 1993)'
_computing_structure_solution 'SHELXS86 (Sheldrick, 1990)'
_diffrn_ambient_temperature 173(2)
_diffrn_measurement_device 'Siemens P4'
_diffrn_measurement_method 'omega scans'
_diffrn_radiation_monochromator graphite
_diffrn_radiation_source 'fine-focus sealed tube'
_diffrn_radiation_type MoK\a
_diffrn_radiation_wavelength 0.71073
_diffrn_reflns_av_R_equivalents 0.0213
_diffrn_reflns_av_sigmaI/netI 0.0367
_diffrn_reflns_limit_h_max 1
_diffrn_reflns_limit_h_min -14
_diffrn_reflns_limit_k_max 0
_diffrn_reflns_limit_k_min -6
_diffrn_reflns_limit_l_max 27
_diffrn_reflns_limit_l_min -27
_diffrn_reflns_number 3069
_diffrn_reflns_theta_max 25.00
_diffrn_reflns_theta_min 3.24
_diffrn_standards_decay_% 0
_diffrn_standards_interval_count 247
_diffrn_standards_number 3
_exptl_absorpt_coefficient_mu 0.391
_exptl_absorpt_correction_type none
_exptl_crystal_colour 'pale yellow'
_exptl_crystal_density_diffrn 1.687
_exptl_crystal_density_meas ?
_exptl_crystal_description tablet
_exptl_crystal_F_000 832
_exptl_crystal_size_max 0.6
_exptl_crystal_size_mid 0.4
_exptl_crystal_size_min 0.1
_refine_diff_density_max 0.305
_refine_diff_density_min -0.191
_refine_ls_abs_structure_details 'Flack  (1983) parameter = 0.36(7)'
_refine_ls_extinction_method none
_refine_ls_goodness_of_fit_all 1.063
_refine_ls_goodness_of_fit_obs 1.114
_refine_ls_hydrogen_treatment H_atoms:_see_below
_refine_ls_matrix_type full
_refine_ls_number_parameters 248
_refine_ls_number_reflns 2821
_refine_ls_number_restraints 1
_refine_ls_restrained_S_all 1.063
_refine_ls_restrained_S_obs 1.114
_refine_ls_R_factor_all 0.0387
_refine_ls_R_factor_obs .0323
_refine_ls_shift/esd_max 0.005
_refine_ls_shift/esd_mean 0.000
_refine_ls_structure_factor_coef Fsqd
_refine_ls_weighting_details 'w = 1/[\s^2^(Fo^2^)+(0.0403P)^2^] where P=(Fo^2^+2Fc^2^)/3'
_refine_ls_weighting_scheme calc
_refine_ls_wR_factor_all 0.0740
_refine_ls_wR_factor_obs .0724
_reflns_number_observed 2495
_reflns_number_total 2821
_reflns_observed_criterion >2sigma(I)
_cod_data_source_file fg1400.cif
_cod_data_source_block dolan
_cod_depositor_comments
;
The following automatic conversions were performed:

'_exptl_crystal_density_meas' value 'not measured' was changed to '?'
- the value is perceived as not measured.

Automatic conversion script
Id: cif_fix_values 3008 2015-01-20 13:52:24Z robertas 

The following automatic conversions were performed:

'_refine_ls_weighting_scheme' value 'calc w =
1/[\s^2^(Fo^2^)+(0.0403P)^2^] where P=(Fo^2^+2Fc^2^)/3' was changed
to 'calc'. New tag '_refine_ls_weighting_details' was created. The
value of the new tag was set to 'w = 1/[\s^2^(Fo^2^)+(0.0403P)^2^]
where P=(Fo^2^+2Fc^2^)/3'.

Automatic conversion script
Id: cif_fix_values 3143 2015-03-26 13:38:13Z robertas 
;
_cod_original_cell_volume 1596.2(7)
_cod_database_code 2007170

loop_
_symmetry_equiv_pos_as_xyz
'x, y, z'
'-x, -y, z+1/2'
'x+1/2, -y+1/2, z'
'-x+1/2, y+1/2, z+1/2'

loop_
_atom_site_aniso_label
_atom_site_aniso_U_11
_atom_site_aniso_U_22
_atom_site_aniso_U_33
_atom_site_aniso_U_12
_atom_site_aniso_U_13
_atom_site_aniso_U_23
N1 .0139(13) .0225(14) .0220(14) .0037(12) .0038(11) -.0024(11)
S1 .0238(4) .0172(3) .0225(4) -.0021(3) .0038(4) .0008(4)
O1 .0426(16) .0260(13) .0293(13) .0059(12) .0052(12) .0073(11)
O2 .0288(12) .0294(13) .0305(12) -.0092(11) .0060(11) -.0097(10)
S2 .0128(3) .0148(3) .0209(3) -.0003(3) .0017(3) -.0015(3)
O5 .0167(11) .0213(11) .0312(12) -.0055(10) .0029(9) -.0007(10)
O6 .0200(11) .0214(12) .0326(13) .0024(10) -.0006(10) -.0070(10)
N2 .0406(18) .0231(15) .0288(17) -.0082(15) .0147(15) .0012(13)
O3 .0457(16) .0405(16) .0387(15) -.0200(14) .0096(13) -.0175(13)
O4 .0572(18) .0343(15) .0446(15) .0121(15) .0134(14) -.0047(13)
N3 .0228(15) .0241(15) .0244(14) -.0005(13) -.0013(12) -.0004(12)
O7 .0292(13) .0364(15) .0361(15) -.0150(12) .0021(11) -.0057(12)
O8 .0262(14) .0466(16) .0361(14) -.0013(13) .0008(11) -.0202(13)
C1 .0261(16) .0193(16) .0168(15) -.0012(14) .0061(13) .0019(13)
C2 .0245(17) .0276(19) .0210(15) -.0018(15) .0010(13) -.0025(14)
C3 .0234(17) .0324(19) .0276(17) .0013(15) .0043(15) .0018(16)
C4 .0321(18) .0177(15) .0225(15) -.0043(15) .0116(15) .0004(14)
C5 .0327(19) .0308(19) .0152(16) -.0054(16) .0009(15) -.0010(14)
C6 .0233(17) .0273(17) .0192(15) -.0008(15) .0017(14) .0038(14)
C7 .0154(15) .0163(14) .0156(15) -.0013(13) -.0010(12) .0016(12)
C8 .0128(14) .0249(17) .0257(17) .0023(14) .0039(13) -.0040(14)
C9 .0159(16) .0288(18) .0260(17) .0009(15) -.0019(13) -.0005(15)
C10 .0216(16) .0192(16) .0165(14) -.0017(13) -.0004(13) .0011(13)
C11 .0180(16) .0240(17) .0232(17) .0023(14) .0010(13) -.0054(14)
C12 .0142(16) .0283(17) .0214(15) .0007(13) -.0003(13) -.0015(15)
O1W .0140(11) .0232(14) .0532(16) .0009(11) -.0036(11) -.0096(12)

loop_
_atom_site_label
_atom_site_fract_x
_atom_site_fract_y
_atom_site_fract_z
_atom_site_U_iso_or_equiv
_atom_site_thermal_displace_type
_atom_site_calc_flag
_atom_site_refinement_flags
_atom_site_occupancy
_atom_site_disorder_group
_atom_site_type_symbol
N1 .7156(2) .3097(5) .19916(11) .0195(6) Uani d . 1 . N
H01 .664(3) .394(6) .2027(13) .016(9) Uiso d . 1 . H
S1 .80272(6) .43590(13) .15330(4) .02114(18) Uani d . 1 . S
O1 .7389(2) .6119(4) .12394(10) .0327(6) Uani d . 1 . O
O2 .89753(18) .5042(4) .18339(10) .0295(5) Uani d . 1 . O
S2 .74927(6) .14487(13) .25544(4) .01618(16) Uani d . 1 . S
O5 .64999(17) .0477(4) .27642(9) .0231(5) Uani d . 1 . O
O6 .83232(17) -.0165(4) .23717(10) .0247(5) Uani d . 1 . O
N2 .9258(3) -.3529(5) -.01087(12) .0309(7) Uani d . 1 . N
O3 .8677(2) -.3947(5) -.05172(12) .0417(7) Uani d . 1 . O
O4 1.0091(2) -.4647(5) -.00079(11) .0454(7) Uani d . 1 . O
N3 .9165(2) .8709(5) .42317(11) .0237(6) Uani d . 1 . N
O7 1.0076(2) .9472(5) .41447(9) .0339(6) Uani d . 1 . O
O8 .85865(19) .9441(5) .46227(10) .0363(6) Uani d . 1 . O
C1 .8376(3) .2004(6) .10468(12) .0207(7) Uani d . 1 . C
C2 .9394(3) .1009(6) .10793(14) .0243(7) Uani d . 1 . C
H2 .9883 .1579 .1361 .029 Uiso calc R 1 . H
C3 .9691(3) -.0811(7) .06996(14) .0278(8) Uani d . 1 . C
H3 1.0377 -.1537 .0719 .033 Uiso calc R 1 . H
C4 .8960(3) -.1539(6) .02913(14) .0241(7) Uani d . 1 . C
C5 .7948(3) -.0541(6) .02439(13) .0262(8) Uani d . 1 . C
H5 .7470 -.1086 -.0046 .031 Uiso calc R 1 . H
C6 .7651(3) .1257(6) .06266(13) .0233(7) Uani d . 1 . C
H6 .6964 .1977 .0605 .028 Uiso calc R 1 . H
C7 .7984(2) .3481(5) .30783(12) .0158(6) Uani d . 1 . C
C8 .9083(2) .3772(6) .31305(14) .0212(7) Uani d . 1 . C
H8 .9557 .2814 .2906 .025 Uiso calc R 1 . H
C9 .9470(3) .5490(6) .35180(14) .0236(7) Uani d . 1 . C
H9 1.0215 .5742 .3561 .028 Uiso calc R 1 . H
C10 .8754(2) .6819(6) .38384(13) .0191(7) Uani d . 1 . C
C11 .7656(3) .6504(6) .38027(14) .0218(7) Uani d . 1 . C
H11 .7187 .7428 .4038 .026 Uiso calc R 1 . H
C12 .7268(3) .4796(6) .34128(14) .0213(7) Uani d . 1 . C
H12 .6523 .4532 .3376 .026 Uiso calc R 1 . H
O1W .55479(19) .6082(5) .23320(12) .0302(6) Uani d . 1 . O
H02 .574(3) .745(8) .2419(15) .031(11) Uiso d . 1 . H
H03 .498(5) .623(10) .222(2) .099(16) Uiso d . 1 . H

loop_
_atom_type_symbol
_atom_type_description
_atom_type_scat_dispersion_real
_atom_type_scat_dispersion_imag
_atom_type_scat_source
C C 0.0033 0.0016 'International Tables Vol C Tables 4.2.6.8 and 6.1.1.4'
H H 0.0000 0.0000 'International Tables Vol C Tables 4.2.6.8 and 6.1.1.4'
N N 0.0061 0.0033 'International Tables Vol C Tables 4.2.6.8 and 6.1.1.4'
O O 0.0106 0.0060 'International Tables Vol C Tables 4.2.6.8 and 6.1.1.4'
S S 0.1246 0.1234 'International Tables Vol C Tables 4.2.6.8 and 6.1.1.4'

loop_
_geom_angle_atom_site_label_1
_geom_angle_atom_site_label_2
_geom_angle_atom_site_label_3
_geom_angle
_geom_angle_publ_flag
S2 N1 S1 124.34(17) y
O1 S1 O2 121.61(16) y
O1 S1 N1 102.45(14) y
O2 S1 N1 109.95(14) y
O1 S1 C1 109.09(15) y
O2 S1 C1 107.23(15) y
N1 S1 C1 105.43(14) y
O6 S2 O5 120.18(13) y
O6 S2 N1 106.92(14) y
O5 S2 N1 104.44(13) y
O6 S2 C7 109.87(14) y
O5 S2 C7 107.66(14) y
N1 S2 C7 106.96(13) y
O3 N2 O4 124.2(3) y
O3 N2 C4 118.4(3) ?
O4 N2 C4 117.4(3) ?
O8 N3 O7 123.9(3) y
O8 N3 C10 118.6(3) ?
O7 N3 C10 117.5(3) ?
C2 C1 C6 121.5(3) ?
C2 C1 S1 118.6(2) ?
C6 C1 S1 119.9(2) ?
C3 C2 C1 119.7(3) ?
C4 C3 C2 117.9(3) ?
C3 C4 C5 123.4(3) ?
C3 C4 N2 118.5(3) ?
C5 C4 N2 118.1(3) ?
C6 C5 C4 118.5(3) ?
C5 C6 C1 119.0(3) ?
C12 C7 C8 122.2(3) ?
C12 C7 S2 119.2(2) ?
C8 C7 S2 118.6(2) ?
C9 C8 C7 118.7(3) ?
C10 C9 C8 118.6(3) ?
C9 C10 C11 123.4(3) ?
C9 C10 N3 118.5(3) ?
C11 C10 N3 118.1(3) ?
C12 C11 C10 118.1(3) ?
C7 C12 C11 119.0(3) ?
H01 N1 S1 111(2) y
H01 N1 S2 116(2) y

loop_
_geom_bond_atom_site_label_1
_geom_bond_atom_site_label_2
_geom_bond_site_symmetry_2
_geom_bond_distance
_geom_bond_publ_flag
N1 S2 . 1.643(3) y
N1 S1 . 1.675(3) y
S1 O1 . 1.427(2) y
S1 O2 . 1.430(2) y
S1 C1 . 1.769(3) y
S2 O6 . 1.431(2) y
S2 O5 . 1.440(2) y
S2 C7 . 1.760(3) y
N2 O3 . 1.218(4) y
N2 O4 . 1.235(4) y
N2 C4 . 1.479(4) ?
N3 O8 . 1.229(3) y
N3 O7 . 1.236(3) y
N3 C10 . 1.473(4) ?
C1 C2 . 1.392(5) ?
C1 C6 . 1.395(4) ?
C2 C3 . 1.382(5) ?
C3 C4 . 1.378(5) ?
C4 C5 . 1.388(5) ?
C5 C6 . 1.377(5) ?
C7 C12 . 1.389(4) ?
C7 C8 . 1.395(4) ?
C8 C9 . 1.390(5) ?
C9 C10 . 1.376(4) ?
C10 C11 . 1.391(4) ?
C11 C12 . 1.390(5) ?

loop_
_geom_hbond_atom_site_label_D
_geom_hbond_atom_site_label_H
_geom_hbond_atom_site_label_A
_geom_hbond_site_symmetry_A
_geom_hbond_distance_DH
_geom_hbond_distance_HA
_geom_hbond_distance_DA
_geom_hbond_angle_DHA
_geom_hbond_publ_flag
N1 H01 O1W . 0.80(3) 1.94(3) 2.716(4) 163(3) y
O1W H02 O5 1_565 0.81(4) 2.07(4) 2.869(4) 166(4) y
O1W H03 O6 3_455 0.77(6) 2.18(6) 2.840(3) 144(6) y
O1W H03 O2 3_465 0.77(6) 2.56(6) 3.122(3) 131(5) y

loop_
_geom_torsion_atom_site_label_1
_geom_torsion_atom_site_label_2
_geom_torsion_atom_site_label_3
_geom_torsion_atom_site_label_4
_geom_torsion
_geom_torsion_publ_flag
S2 N1 S1 O1 -163.65(19) y
S2 N1 S1 O2 -33.0(2) y
S2 N1 S1 C1 82.2(2) y
S1 N1 S2 O6 -43.5(2) y
S1 N1 S2 O5 -171.84(18) y
S1 N1 S2 C7 74.2(2) y
O1 S1 C1 C2 141.5(2) ?
O2 S1 C1 C2 8.1(3) ?
N1 S1 C1 C2 -109.1(3) ?
O1 S1 C1 C6 -35.7(3) ?
O2 S1 C1 C6 -169.2(2) ?
N1 S1 C1 C6 73.7(3) ?
C6 C1 C2 C3 -1.9(5) ?
S1 C1 C2 C3 -179.2(2) ?
C1 C2 C3 C4 1.3(5) ?
C2 C3 C4 C5 -0.1(5) ?
C2 C3 C4 N2 -178.5(3) ?
O3 N2 C4 C3 -170.1(3) ?
O4 N2 C4 C3 9.2(4) ?
O3 N2 C4 C5 11.4(4) ?
O4 N2 C4 C5 -169.3(3) ?
C3 C4 C5 C6 -0.5(5) ?
N2 C4 C5 C6 177.9(3) ?
C4 C5 C6 C1 -0.1(5) ?
C2 C1 C6 C5 1.3(5) ?
S1 C1 C6 C5 178.5(2) ?
O6 S2 C7 C12 -164.6(2) ?
O5 S2 C7 C12 -32.0(3) ?
N1 S2 C7 C12 79.7(3) ?
O6 S2 C7 C8 17.4(3) ?
O5 S2 C7 C8 150.0(2) ?
N1 S2 C7 C8 -98.3(3) ?
C12 C7 C8 C9 -2.0(5) ?
S2 C7 C8 C9 175.9(2) ?
C7 C8 C9 C10 0.6(5) ?
C8 C9 C10 C11 1.2(5) ?
C8 C9 C10 N3 -177.6(3) ?
O8 N3 C10 C9 -161.0(3) ?
O7 N3 C10 C9 19.4(4) ?
O8 N3 C10 C11 20.2(4) ?
O7 N3 C10 C11 -159.5(3) ?
C9 C10 C11 C12 -1.6(5) ?
N3 C10 C11 C12 177.2(3) ?
C8 C7 C12 C11 1.6(5) ?
S2 C7 C12 C11 -176.3(2) ?
C10 C11 C12 C7 0.1(5) ?

loop_
_cod_related_entry_id
_cod_related_entry_database
_cod_related_entry_code
1 ChemSpider 21137144
